data_1565400
loop_
_publ_author_name
'Jayasooriya, Isuri U.'
'Bakhoda, Abolghasem (Gus)'
'Palmer, Rachel'
'Ng, Kristi'
'Khachemoune, Nour L.'
'Bertke, Jeffery A.'
'Warren, Timothy H.'

_publ_section_title
;
 Copper(ii) ketimides in sp3 C--H amination
;
_journal_name_full 'Chemical Science'
_journal_paper_doi 10.1039/D1SC01990B
_journal_year 2021
_chemical_formula_moiety 'C27 H38 Cu N2 O'
_chemical_formula_sum 'C27 H38 Cu N2 O'
_chemical_formula_weight 470.13
_space_group_crystal_system monoclinic
_space_group_IT_number 14
_space_group_name_Hall '-P 2yn'
_space_group_name_H-M_alt 'P 1 21/n 1'
_atom_sites_solution_hydrogens geom
_audit_block_doi 10.5517/ccdc.csd.cc23453k
_audit_creation_method SHELXL-2017/1
_audit_update_record
;
2019-08-03 deposited with the CCDC.	2021-11-23 downloaded from the CCDC.
;
_cell_angle_alpha 90
_cell_angle_beta 101.785(3)
_cell_angle_gamma 90
_cell_formula_units_Z 4
_cell_length_a 15.755(4)
_cell_length_b 9.051(2)
_cell_length_c 18.592(4)
_cell_measurement_reflns_used 7383
_cell_measurement_temperature 100(2)
_cell_measurement_theta_max 25.49
_cell_measurement_theta_min 2.24
_cell_volume 2595.3(10)
_computing_cell_refinement 'SAINT V8.37A (Bruker, 2005)'
_computing_data_collection 'APEX3 V2016.5-0 (Bruker, 2016)'
_computing_data_reduction
; 
SAINT V8.37A, XPREP v2014/2, SADABS V2016/2 (Bruker, 2016) 
;
_computing_molecular_graphics 'SHELXLE v932 (Hubschle, 2011)'
_computing_publication_material 'XCIF V2014-2 (Bruker, 2014)'
_computing_structure_refinement 'SHELX-2018-1 (Sheldrick, 2015)'
_computing_structure_solution 'SHELX-2014-5 (Sheldrick, 2015)'
_diffrn_ambient_temperature 100(2)
_diffrn_measured_fraction_theta_full 1.000
_diffrn_measured_fraction_theta_max 0.995
_diffrn_measurement_device 'Bruker APEX DUO/ApexII CCD'
_diffrn_measurement_method 'profile data from \f and \w scans'
_diffrn_radiation_monochromator 'multilayer mirrors'
_diffrn_radiation_source 'fine-focus sealed tube'
_diffrn_radiation_type MoK\a
_diffrn_radiation_wavelength 0.71073
_diffrn_reflns_av_R_equivalents 0.0689
_diffrn_reflns_av_unetI/netI 0.0450
_diffrn_reflns_Laue_measured_fraction_full 1.000
_diffrn_reflns_Laue_measured_fraction_max 0.995
_diffrn_reflns_limit_h_max 19
_diffrn_reflns_limit_h_min -19
_diffrn_reflns_limit_k_max 10
_diffrn_reflns_limit_k_min -10
_diffrn_reflns_limit_l_max 22
_diffrn_reflns_limit_l_min -22
_diffrn_reflns_number 27153
_diffrn_reflns_point_group_measured_fraction_full 1.000
_diffrn_reflns_point_group_measured_fraction_max 0.995
_diffrn_reflns_theta_full 25.242
_diffrn_reflns_theta_max 25.586
_diffrn_reflns_theta_min 1.897
_exptl_absorpt_coefficient_mu 0.861
_exptl_absorpt_correction_T_max 0.7452
_exptl_absorpt_correction_T_min 0.4795
_exptl_absorpt_correction_type multi-scan
_exptl_absorpt_process_details 'SADABS V2016/2 (Bruker, 2016)'
_exptl_crystal_density_diffrn 1.203
_exptl_crystal_density_method 'not measured'
_exptl_crystal_description prism
_exptl_crystal_F_000 1004
_exptl_crystal_size_max 0.288
_exptl_crystal_size_mid 0.206
_exptl_crystal_size_min 0.121
_refine_diff_density_max 0.615
_refine_diff_density_min -0.672
_refine_diff_density_rms 0.066
_refine_ls_extinction_method none
_refine_ls_goodness_of_fit_ref 1.042
_refine_ls_hydrogen_treatment constr
_refine_ls_matrix_type full
_refine_ls_number_parameters 331
_refine_ls_number_reflns 4841
_refine_ls_number_restraints 109
_refine_ls_restrained_S_all 1.048
_refine_ls_R_factor_all 0.0508
_refine_ls_R_factor_gt 0.0372
_refine_ls_shift/su_max 0.002
_refine_ls_shift/su_mean 0.000
_refine_ls_structure_factor_coef Fsqd
_refine_ls_weighting_details 'w=1/[\s^2^(Fo^2^)+(0.0507P)^2^+2.0075P] where P=(Fo^2^+2Fc^2^)/3'
_refine_ls_weighting_scheme calc
_refine_ls_wR_factor_gt 0.0948
_refine_ls_wR_factor_ref 0.1031
_reflns_Friedel_coverage 0.000
_reflns_number_gt 3963
_reflns_number_total 4841
_reflns_threshold_expression 'I > 2\s(I)'
_cod_data_source_file d1sc01990b2.cif
_cod_data_source_block P21n_a
_cod_original_cell_volume 2595.5(10)
_cod_original_sg_symbol_H-M 'P 21/n'
_cod_database_code 1565400
_shelx_shelxl_version_number 2017/1
_shelx_space_group_comment
;
The symmetry employed for this shelxl refinement is uniquely defined
by the following loop, which should always be used as a source of
symmetry information in preference to the above space-group names.
They are only intended as comments.
;
_shelx_estimated_absorpt_t_min 0.790
_shelx_estimated_absorpt_t_max 0.903

loop_
_space_group_symop_operation_xyz
'x, y, z'
'-x+1/2, y+1/2, -z+1/2'
'-x, -y, -z'
'x-1/2, -y-1/2, z-1/2'

loop_
_atom_site_label
_atom_site_type_symbol
_atom_site_fract_x
_atom_site_fract_y
_atom_site_fract_z
_atom_site_U_iso_or_equiv
_atom_site_adp_type
_atom_site_occupancy
_atom_site_site_symmetry_order
_atom_site_calc_flag
_atom_site_refinement_flags_posn
_atom_site_refinement_flags_adp
_atom_site_refinement_flags_occupancy
_atom_site_disorder_assembly
_atom_site_disorder_group
Cu1 Cu 0.50871(2) 0.66420(3) 0.71177(2) 0.01685(11) Uani 1 1 d . . . . .
O1 O 0.39698(10) 0.61887(18) 0.68016(9) 0.0212(4) Uani 1 1 d D . . . .
N1 N 0.61299(13) 0.6805(2) 0.67766(10) 0.0190(4) Uani 1 1 d . . . . .
N2 N 0.55871(12) 0.6808(2) 0.81311(10) 0.0192(4) Uani 1 1 d . . . . .
C1 C 0.69141(15) 0.6850(3) 0.72061(13) 0.0194(5) Uani 1 1 d . . . . .
C2 C 0.70539(15) 0.6786(3) 0.79696(13) 0.0208(5) Uani 1 1 d . . . . .
H2 H 0.764135 0.673180 0.822280 0.025 Uiso 1 1 calc R U . . .
C3 C 0.64336(15) 0.6791(3) 0.84036(13) 0.0203(5) Uani 1 1 d . . . . .
C4 C 0.76951(16) 0.7005(3) 0.68637(14) 0.0271(6) Uani 1 1 d . . . . .
H4A H 0.769104 0.621833 0.650067 0.041 Uiso 1 1 calc R U . . .
H4B H 0.822307 0.692792 0.724603 0.041 Uiso 1 1 calc R U . . .
H4C H 0.768047 0.796830 0.662131 0.041 Uiso 1 1 calc R U . . .
C5 C 0.67519(17) 0.6775(3) 0.92249(14) 0.0301(6) Uani 1 1 d . . . . .
H5A H 0.664504 0.774053 0.942774 0.045 Uiso 1 1 calc R U . . .
H5B H 0.737511 0.656409 0.933940 0.045 Uiso 1 1 calc R U . . .
H5C H 0.644258 0.600939 0.944176 0.045 Uiso 1 1 calc R U . . .
C6 C 0.60470(14) 0.6965(3) 0.59956(12) 0.0170(5) Uani 1 1 d . . . . .
C7 C 0.60610(14) 0.5724(3) 0.55563(12) 0.0189(5) Uani 1 1 d . . . . .
C8 C 0.59886(15) 0.5922(3) 0.48044(13) 0.0202(5) Uani 1 1 d . . . . .
H8 H 0.598971 0.508041 0.449928 0.024 Uiso 1 1 calc R U . . .
C9 C 0.59145(15) 0.7320(3) 0.44878(13) 0.0205(5) Uani 1 1 d . . . . .
C10 C 0.58900(15) 0.8534(3) 0.49397(13) 0.0192(5) Uani 1 1 d . . . . .
H10 H 0.583136 0.949396 0.472843 0.023 Uiso 1 1 calc R U . . .
C11 C 0.59487(14) 0.8385(3) 0.56923(12) 0.0175(5) Uani 1 1 d . . . . .
C12 C 0.61837(17) 0.4204(3) 0.58869(14) 0.0265(6) Uani 1 1 d . . . . .
H12A H 0.605284 0.346297 0.549575 0.040 Uiso 1 1 calc R U . . .
H12B H 0.579290 0.407090 0.622974 0.040 Uiso 1 1 calc R U . . .
H12C H 0.678544 0.408821 0.615068 0.040 Uiso 1 1 calc R U . . .
C13 C 0.58825(18) 0.7497(3) 0.36750(13) 0.0296(6) Uani 1 1 d . . . . .
H13A H 0.591087 0.652239 0.345168 0.044 Uiso 1 1 calc R U . . .
H13B H 0.637551 0.809689 0.360120 0.044 Uiso 1 1 calc R U . . .
H13C H 0.534024 0.798702 0.344462 0.044 Uiso 1 1 calc R U . . .
C14 C 0.59262(16) 0.9705(3) 0.61788(13) 0.0233(5) Uani 1 1 d . . . . .
H14A H 0.542587 0.962814 0.641499 0.035 Uiso 1 1 calc R U . . .
H14B H 0.587746 1.060791 0.588237 0.035 Uiso 1 1 calc R U . . .
H14C H 0.646044 0.973900 0.655606 0.035 Uiso 1 1 calc R U . . .
C15 C 0.50008(15) 0.6973(3) 0.86211(12) 0.0196(5) Uani 1 1 d . . . . .
C16 C 0.48390(16) 0.8385(3) 0.88630(13) 0.0242(5) Uani 1 1 d . . . . .
C17 C 0.42670(17) 0.8525(3) 0.93362(14) 0.0277(6) Uani 1 1 d . . . . .
H17 H 0.416219 0.947664 0.951508 0.033 Uiso 1 1 calc R U . . .
C18 C 0.38438(16) 0.7311(3) 0.95555(13) 0.0287(6) Uani 1 1 d . . . . .
C19 C 0.40073(15) 0.5933(3) 0.92907(13) 0.0256(6) Uani 1 1 d . . . . .
H19 H 0.371781 0.509592 0.943412 0.031 Uiso 1 1 calc R U . . .
C20 C 0.45798(15) 0.5734(3) 0.88232(12) 0.0217(5) Uani 1 1 d . . . . .
C21 C 0.52585(19) 0.9728(3) 0.86083(16) 0.0350(6) Uani 1 1 d . . . . .
H21A H 0.588883 0.966374 0.877577 0.053 Uiso 1 1 calc R U . . .
H21B H 0.504388 1.061830 0.881294 0.053 Uiso 1 1 calc R U . . .
H21C H 0.511569 0.977736 0.807055 0.053 Uiso 1 1 calc R U . . .
C22 C 0.32329(18) 0.7502(4) 1.00725(15) 0.0392(7) Uani 1 1 d . . . . .
H22A H 0.355482 0.740871 1.058036 0.059 Uiso 1 1 calc R U . . .
H22B H 0.278171 0.674123 0.997326 0.059 Uiso 1 1 calc R U . . .
H22C H 0.296382 0.848182 1.000098 0.059 Uiso 1 1 calc R U . . .
C23 C 0.47259(18) 0.4235(3) 0.85339(15) 0.0303(6) Uani 1 1 d . . . . .
H23A H 0.448904 0.348326 0.881725 0.045 Uiso 1 1 calc R U . . .
H23B H 0.534930 0.406983 0.857872 0.045 Uiso 1 1 calc R U . . .
H23C H 0.443534 0.416937 0.801590 0.045 Uiso 1 1 calc R U . . .
C24 C 0.3219(5) 0.7086(9) 0.6650(5) 0.020(2) Uani 0.508(15) 1 d D U P A 1
C25 C 0.3386(5) 0.8380(10) 0.6177(8) 0.053(3) Uani 0.508(15) 1 d D U P A 1
H25A H 0.387832 0.895703 0.644149 0.079 Uiso 0.508(15) 1 calc R U P A 1
H25B H 0.286922 0.900947 0.606802 0.079 Uiso 0.508(15) 1 calc R U P A 1
H25C H 0.351736 0.800859 0.571717 0.079 Uiso 0.508(15) 1 calc R U P A 1
C26 C 0.2497(8) 0.6163(12) 0.6204(6) 0.036(2) Uani 0.508(15) 1 d D U P A 1
H26A H 0.265925 0.585439 0.574523 0.054 Uiso 0.508(15) 1 calc R U P A 1
H26B H 0.196322 0.674964 0.609121 0.054 Uiso 0.508(15) 1 calc R U P A 1
H26C H 0.240042 0.528715 0.648691 0.054 Uiso 0.508(15) 1 calc R U P A 1
C27 C 0.2999(8) 0.7594(16) 0.7353(5) 0.058(3) Uani 0.508(15) 1 d D U P A 1
H27A H 0.292630 0.673538 0.765533 0.087 Uiso 0.508(15) 1 calc R U P A 1
H27B H 0.245752 0.816164 0.724625 0.087 Uiso 0.508(15) 1 calc R U P A 1
H27C H 0.346698 0.822033 0.761812 0.087 Uiso 0.508(15) 1 calc R U P A 1
C24B C 0.3214(5) 0.7069(9) 0.6731(5) 0.025(2) Uani 0.492(15) 1 d D U P A 2
C25B C 0.3433(6) 0.8676(9) 0.6619(9) 0.056(3) Uani 0.492(15) 1 d D U P A 2
H25D H 0.378016 0.907089 0.707671 0.083 Uiso 0.492(15) 1 calc R U P A 2
H25E H 0.289564 0.924699 0.648184 0.083 Uiso 0.492(15) 1 calc R U P A 2
H25F H 0.376322 0.874555 0.622783 0.083 Uiso 0.492(15) 1 calc R U P A 2
C26B C 0.2583(10) 0.6549(18) 0.6050(7) 0.059(4) Uani 0.492(15) 1 d D U P A 2
H26D H 0.283441 0.671616 0.561645 0.089 Uiso 0.492(15) 1 calc R U P A 2
H26E H 0.203943 0.710129 0.599928 0.089 Uiso 0.492(15) 1 calc R U P A 2
H26F H 0.246838 0.549199 0.609487 0.089 Uiso 0.492(15) 1 calc R U P A 2
C27B C 0.2825(7) 0.6904(15) 0.7396(5) 0.049(2) Uani 0.492(15) 1 d D U P A 2
H27D H 0.268358 0.586331 0.745784 0.073 Uiso 0.492(15) 1 calc R U P A 2
H27E H 0.229478 0.749862 0.733533 0.073 Uiso 0.492(15) 1 calc R U P A 2
H27F H 0.324015 0.724276 0.783118 0.073 Uiso 0.492(15) 1 calc R U P A 2

loop_
_atom_site_aniso_label
_atom_site_aniso_U_11
_atom_site_aniso_U_22
_atom_site_aniso_U_33
_atom_site_aniso_U_23
_atom_site_aniso_U_13
_atom_site_aniso_U_12
Cu1 0.01539(16) 0.01788(17) 0.01655(16) 0.00004(11) 0.00153(11) 0.00062(11)
O1 0.0163(8) 0.0207(9) 0.0252(9) -0.0008(7) 0.0009(7) 0.0017(7)
N1 0.0202(10) 0.0187(10) 0.0174(10) 0.0025(8) 0.0022(8) 0.0023(8)
N2 0.0186(10) 0.0218(10) 0.0175(10) 0.0001(8) 0.0045(8) -0.0016(8)
C1 0.0180(11) 0.0179(12) 0.0214(12) 0.0016(9) 0.0018(9) 0.0034(9)
C2 0.0152(11) 0.0254(13) 0.0197(12) 0.0001(10) -0.0013(9) 0.0012(9)
C3 0.0216(12) 0.0204(12) 0.0175(11) 0.0005(9) 0.0006(9) -0.0015(10)
C4 0.0193(12) 0.0389(16) 0.0229(13) 0.0024(11) 0.0041(10) 0.0016(11)
C5 0.0250(13) 0.0437(17) 0.0196(13) 0.0031(11) -0.0005(10) -0.0031(12)
C6 0.0147(11) 0.0202(12) 0.0157(11) 0.0029(9) 0.0022(9) 0.0009(9)
C7 0.0165(11) 0.0190(12) 0.0204(12) 0.0007(9) 0.0021(9) 0.0013(9)
C8 0.0220(12) 0.0175(12) 0.0208(12) -0.0021(10) 0.0040(9) 0.0016(9)
C9 0.0203(12) 0.0213(12) 0.0199(12) 0.0011(10) 0.0041(9) -0.0001(10)
C10 0.0200(12) 0.0163(12) 0.0201(12) 0.0034(9) 0.0016(9) 0.0000(9)
C11 0.0147(11) 0.0174(11) 0.0191(11) -0.0008(9) 0.0005(9) 0.0001(9)
C12 0.0322(14) 0.0186(13) 0.0276(13) 0.0035(10) 0.0041(11) 0.0052(10)
C13 0.0435(16) 0.0254(14) 0.0213(13) 0.0021(11) 0.0101(11) 0.0027(12)
C14 0.0287(13) 0.0168(12) 0.0228(12) -0.0014(10) 0.0012(10) -0.0004(10)
C15 0.0184(11) 0.0267(13) 0.0127(11) -0.0015(9) 0.0007(9) 0.0009(10)
C16 0.0243(13) 0.0265(13) 0.0214(12) -0.0024(10) 0.0036(10) -0.0024(10)
C17 0.0268(13) 0.0325(15) 0.0226(13) -0.0072(11) 0.0021(10) 0.0046(11)
C18 0.0198(12) 0.0478(17) 0.0171(12) 0.0015(12) 0.0009(10) 0.0023(12)
C19 0.0208(12) 0.0344(15) 0.0207(12) 0.0074(11) 0.0023(10) -0.0042(11)
C20 0.0216(12) 0.0249(13) 0.0164(11) 0.0030(10) -0.0012(9) -0.0014(10)
C21 0.0425(17) 0.0245(15) 0.0400(16) -0.0067(12) 0.0130(13) -0.0068(12)
C22 0.0281(15) 0.061(2) 0.0301(15) 0.0029(14) 0.0109(12) 0.0072(14)
C23 0.0334(14) 0.0248(14) 0.0338(14) 0.0045(11) 0.0094(11) -0.0031(11)
C24 0.017(4) 0.023(4) 0.022(3) 0.002(3) 0.005(3) 0.007(3)
C25 0.029(3) 0.038(4) 0.083(6) 0.024(4) -0.007(4) 0.003(3)
C26 0.017(3) 0.032(4) 0.053(5) -0.010(4) -0.005(4) -0.005(3)
C27 0.051(5) 0.078(7) 0.039(4) -0.016(5) -0.005(4) 0.044(5)
C24B 0.017(4) 0.023(4) 0.030(4) -0.001(3) -0.004(3) -0.002(3)
C25B 0.036(4) 0.026(4) 0.102(7) 0.015(4) 0.008(5) 0.009(3)
C26B 0.042(6) 0.076(8) 0.051(5) -0.022(5) -0.011(4) 0.026(5)
C27B 0.036(4) 0.070(6) 0.043(4) 0.020(5) 0.016(3) 0.021(5)

loop_
_atom_type_symbol
_atom_type_description
_atom_type_scat_dispersion_real
_atom_type_scat_dispersion_imag
_atom_type_scat_source
C C 0.0033 0.0016 'International Tables Vol C Tables 4.2.6.8 and 6.1.1.4'
H H 0.0000 0.0000 'International Tables Vol C Tables 4.2.6.8 and 6.1.1.4'
Cu Cu 0.3201 1.2651 'International Tables Vol C Tables 4.2.6.8 and 6.1.1.4'
N N 0.0061 0.0033 'International Tables Vol C Tables 4.2.6.8 and 6.1.1.4'
O O 0.0106 0.0060 'International Tables Vol C Tables 4.2.6.8 and 6.1.1.4'

loop_
_geom_angle_atom_site_label_1
_geom_angle_atom_site_label_2
_geom_angle_atom_site_label_3
_geom_angle
_geom_angle_site_symmetry_1
_geom_angle_site_symmetry_3
_geom_angle_publ_flag
O1 Cu1 N1 140.89(8) . . ?
O1 Cu1 N2 121.82(8) . . ?
N1 Cu1 N2 96.58(8) . . ?
C24 O1 Cu1 131.4(4) . . ?
C24B O1 Cu1 130.9(4) . . ?
C1 N1 C6 119.05(19) . . ?
C1 N1 Cu1 124.63(16) . . ?
C6 N1 Cu1 116.24(14) . . ?
C3 N2 C15 119.17(19) . . ?
C3 N2 Cu1 124.08(16) . . ?
C15 N2 Cu1 116.75(15) . . ?
N1 C1 C2 123.1(2) . . ?
N1 C1 C4 119.3(2) . . ?
C2 C1 C4 117.6(2) . . ?
C3 C2 C1 127.5(2) . . ?
C3 C2 H2 116.3 . . ?
C1 C2 H2 116.3 . . ?
N2 C3 C2 123.4(2) . . ?
N2 C3 C5 119.2(2) . . ?
C2 C3 C5 117.4(2) . . ?
C1 C4 H4A 109.5 . . ?
C1 C4 H4B 109.5 . . ?
H4A C4 H4B 109.5 . . ?
C1 C4 H4C 109.5 . . ?
H4A C4 H4C 109.5 . . ?
H4B C4 H4C 109.5 . . ?
C3 C5 H5A 109.5 . . ?
C3 C5 H5B 109.5 . . ?
H5A C5 H5B 109.5 . . ?
C3 C5 H5C 109.5 . . ?
H5A C5 H5C 109.5 . . ?
H5B C5 H5C 109.5 . . ?
C7 C6 C11 121.2(2) . . ?
C7 C6 N1 120.2(2) . . ?
C11 C6 N1 118.6(2) . . ?
C8 C7 C6 118.6(2) . . ?
C8 C7 C12 120.4(2) . . ?
C6 C7 C12 121.0(2) . . ?
C9 C8 C7 121.7(2) . . ?
C9 C8 H8 119.2 . . ?
C7 C8 H8 119.2 . . ?
C10 C9 C8 118.3(2) . . ?
C10 C9 C13 121.5(2) . . ?
C8 C9 C13 120.2(2) . . ?
C9 C10 C11 121.9(2) . . ?
C9 C10 H10 119.1 . . ?
C11 C10 H10 119.1 . . ?
C10 C11 C6 118.3(2) . . ?
C10 C11 C14 121.6(2) . . ?
C6 C11 C14 120.1(2) . . ?
C7 C12 H12A 109.5 . . ?
C7 C12 H12B 109.5 . . ?
H12A C12 H12B 109.5 . . ?
C7 C12 H12C 109.5 . . ?
H12A C12 H12C 109.5 . . ?
H12B C12 H12C 109.5 . . ?
C9 C13 H13A 109.5 . . ?
C9 C13 H13B 109.5 . . ?
H13A C13 H13B 109.5 . . ?
C9 C13 H13C 109.5 . . ?
H13A C13 H13C 109.5 . . ?
H13B C13 H13C 109.5 . . ?
C11 C14 H14A 109.5 . . ?
C11 C14 H14B 109.5 . . ?
H14A C14 H14B 109.5 . . ?
C11 C14 H14C 109.5 . . ?
H14A C14 H14C 109.5 . . ?
H14B C14 H14C 109.5 . . ?
C20 C15 C16 121.4(2) . . ?
C20 C15 N2 119.5(2) . . ?
C16 C15 N2 119.0(2) . . ?
C17 C16 C15 118.2(2) . . ?
C17 C16 C21 120.6(2) . . ?
C15 C16 C21 121.2(2) . . ?
C16 C17 C18 121.8(2) . . ?
C16 C17 H17 119.1 . . ?
C18 C17 H17 119.1 . . ?
C19 C18 C17 118.2(2) . . ?
C19 C18 C22 121.4(3) . . ?
C17 C18 C22 120.3(3) . . ?
C18 C19 C20 122.1(2) . . ?
C18 C19 H19 118.9 . . ?
C20 C19 H19 118.9 . . ?
C19 C20 C15 118.1(2) . . ?
C19 C20 C23 120.7(2) . . ?
C15 C20 C23 121.1(2) . . ?
C16 C21 H21A 109.5 . . ?
C16 C21 H21B 109.5 . . ?
H21A C21 H21B 109.5 . . ?
C16 C21 H21C 109.5 . . ?
H21A C21 H21C 109.5 . . ?
H21B C21 H21C 109.5 . . ?
C18 C22 H22A 109.5 . . ?
C18 C22 H22B 109.5 . . ?
H22A C22 H22B 109.5 . . ?
C18 C22 H22C 109.5 . . ?
H22A C22 H22C 109.5 . . ?
H22B C22 H22C 109.5 . . ?
C20 C23 H23A 109.5 . . ?
C20 C23 H23B 109.5 . . ?
H23A C23 H23B 109.5 . . ?
C20 C23 H23C 109.5 . . ?
H23A C23 H23C 109.5 . . ?
H23B C23 H23C 109.5 . . ?
O1 C24 C27 109.8(7) . . ?
O1 C24 C26 107.2(8) . . ?
C27 C24 C26 111.5(7) . . ?
O1 C24 C25 108.7(6) . . ?
C27 C24 C25 111.6(7) . . ?
C26 C24 C25 107.9(6) . . ?
C24 C25 H25A 109.5 . . ?
C24 C25 H25B 109.5 . . ?
H25A C25 H25B 109.5 . . ?
C24 C25 H25C 109.5 . . ?
H25A C25 H25C 109.5 . . ?
H25B C25 H25C 109.5 . . ?
C24 C26 H26A 109.5 . . ?
C24 C26 H26B 109.5 . . ?
H26A C26 H26B 109.5 . . ?
C24 C26 H26C 109.5 . . ?
H26A C26 H26C 109.5 . . ?
H26B C26 H26C 109.5 . . ?
C24 C27 H27A 109.5 . . ?
C24 C27 H27B 109.5 . . ?
H27A C27 H27B 109.5 . . ?
C24 C27 H27C 109.5 . . ?
H27A C27 H27C 109.5 . . ?
H27B C27 H27C 109.5 . . ?
O1 C24B C27B 110.3(7) . . ?
O1 C24B C26B 107.3(9) . . ?
C27B C24B C26B 110.5(7) . . ?
O1 C24B C25B 110.0(6) . . ?
C27B C24B C25B 110.6(7) . . ?
C26B C24B C25B 108.2(7) . . ?
C24B C25B H25D 109.5 . . ?
C24B C25B H25E 109.5 . . ?
H25D C25B H25E 109.5 . . ?
C24B C25B H25F 109.5 . . ?
H25D C25B H25F 109.5 . . ?
H25E C25B H25F 109.5 . . ?
C24B C26B H26D 109.5 . . ?
C24B C26B H26E 109.5 . . ?
H26D C26B H26E 109.5 . . ?
C24B C26B H26F 109.5 . . ?
H26D C26B H26F 109.5 . . ?
H26E C26B H26F 109.5 . . ?
C24B C27B H27D 109.5 . . ?
C24B C27B H27E 109.5 . . ?
H27D C27B H27E 109.5 . . ?
C24B C27B H27F 109.5 . . ?
H27D C27B H27F 109.5 . . ?
H27E C27B H27F 109.5 . . ?

loop_
_geom_bond_atom_site_label_1
_geom_bond_atom_site_label_2
_geom_bond_distance
_geom_bond_site_symmetry_2
_geom_bond_publ_flag
Cu1 O1 1.7860(16) . ?
Cu1 N1 1.884(2) . ?
Cu1 N2 1.894(2) . ?
O1 C24 1.415(6) . ?
O1 C24B 1.416(6) . ?
N1 C1 1.328(3) . ?
N1 C6 1.438(3) . ?
N2 C3 1.326(3) . ?
N2 C15 1.431(3) . ?
C1 C2 1.393(3) . ?
C1 C4 1.503(3) . ?
C2 C3 1.389(3) . ?
C2 H2 0.9500 . ?
C3 C5 1.507(3) . ?
C4 H4A 0.9800 . ?
C4 H4B 0.9800 . ?
C4 H4C 0.9800 . ?
C5 H5A 0.9800 . ?
C5 H5B 0.9800 . ?
C5 H5C 0.9800 . ?
C6 C7 1.391(3) . ?
C6 C11 1.400(3) . ?
C7 C8 1.391(3) . ?
C7 C12 1.503(3) . ?
C8 C9 1.391(3) . ?
C8 H8 0.9500 . ?
C9 C10 1.389(3) . ?
C9 C13 1.510(3) . ?
C10 C11 1.390(3) . ?
C10 H10 0.9500 . ?
C11 C14 1.503(3) . ?
C12 H12A 0.9800 . ?
C12 H12B 0.9800 . ?
C12 H12C 0.9800 . ?
C13 H13A 0.9800 . ?
C13 H13B 0.9800 . ?
C13 H13C 0.9800 . ?
C14 H14A 0.9800 . ?
C14 H14B 0.9800 . ?
C14 H14C 0.9800 . ?
C15 C20 1.393(3) . ?
C15 C16 1.395(3) . ?
C16 C17 1.388(4) . ?
C16 C21 1.506(4) . ?
C17 C18 1.389(4) . ?
C17 H17 0.9500 . ?
C18 C19 1.384(4) . ?
C18 C22 1.503(4) . ?
C19 C20 1.386(3) . ?
C19 H19 0.9500 . ?
C20 C23 1.495(4) . ?
C21 H21A 0.9800 . ?
C21 H21B 0.9800 . ?
C21 H21C 0.9800 . ?
C22 H22A 0.9800 . ?
C22 H22B 0.9800 . ?
C22 H22C 0.9800 . ?
C23 H23A 0.9800 . ?
C23 H23B 0.9800 . ?
C23 H23C 0.9800 . ?
C24 C27 1.490(7) . ?
C24 C26 1.516(7) . ?
C24 C25 1.520(7) . ?
C25 H25A 0.9800 . ?
C25 H25B 0.9800 . ?
C25 H25C 0.9800 . ?
C26 H26A 0.9800 . ?
C26 H26B 0.9800 . ?
C26 H26C 0.9800 . ?
C27 H27A 0.9800 . ?
C27 H27B 0.9800 . ?
C27 H27C 0.9800 . ?
C24B C27B 1.496(8) . ?
C24B C26B 1.516(7) . ?
C24B C25B 1.519(7) . ?
C25B H25D 0.9800 . ?
C25B H25E 0.9800 . ?
C25B H25F 0.9800 . ?
C26B H26D 0.9800 . ?
C26B H26E 0.9800 . ?
C26B H26F 0.9800 . ?
C27B H27D 0.9800 . ?
C27B H27E 0.9800 . ?
C27B H27F 0.9800 . ?
